data_4337057
loop_
_publ_author_name
'Yasuhide Akizuki'
'Ikuya Yamada'
'Koji Fujita'
'Hirofumi Akamatsu'
'Tetsuo Irifune'
'Katsuhisa Tanaka'

_publ_section_title
;
 AgCu3V4O12: a Novel Perovskite Containing Mixed-Valence Silver ions
;
_journal_name_full 'Inorganic Chemistry'
_journal_page_first 13824
_journal_page_last 13826
_journal_paper_doi 10.1021/ic402579v
_journal_volume 52
_journal_year 2013
_chemical_formula_sum 'Ag Cu3 O12 V4'
_chemical_formula_weight 694.265
_chemical_name_systematic ' ?'
_space_group_IT_number 204
_symmetry_cell_setting cubic
_symmetry_Int_Tables_number 204
_symmetry_space_group_name_Hall '-I 2 2 3'
_symmetry_space_group_name_H-M 'I m -3'
_cell_angle_alpha 90
_cell_angle_beta 90
_cell_angle_gamma 90
_cell_formula_units_Z 2
_cell_length_a 7.27904(7)
_cell_length_b 7.27904(7)
_cell_length_c 7.27904(7)
_cell_measurement_temperature 300
_cell_volume 385.676(6)
_computing_cell_refinement 'RIETAN-FP (Izumi and Momma, 2007)'
_computing_molecular_graphics 'VESTA (Momma and Izumi, 2008)'
_computing_structure_refinement 'RIETAN-FP (Izumi and Momma, 2007)'
_diffrn_ambient_temperature 300
_diffrn_radiation_wavelength 0.499420
_diffrn_source synchrotron
_exptl_crystal_density_diffrn 5.9784
_exptl_crystal_F_000 644.00
_pd_calc_method 'Rietveld Refinement'
_pd_char_colour grey
_pd_instr_location ' ?'
_pd_meas_2theta_range_inc 0.0100
_pd_meas_2theta_range_max 76.1600
_pd_meas_2theta_range_min 0.0100
_pd_meas_number_of_points 7616
_pd_meas_scan_method step
_pd_proc_2theta_range_inc 0.0100
_pd_proc_2theta_range_max 44.9900
_pd_proc_2theta_range_min 5.0100
_pd_proc_ls_background_function 'Legendre polynomials'
_pd_proc_ls_pref_orient_corr ' ?'
_pd_proc_ls_profile_function 'split pseudo-Voigt function'
_pd_proc_ls_prof_R_factor 0.02967
_pd_proc_ls_prof_wR_expected 0.04854
_pd_proc_ls_prof_wR_factor 0.03931
_pd_spec_mounting ' ?'
_pd_spec_mount_mode reflection
_pd_spec_shape flat_sheet
_refine_diff_density_max 0.01
_refine_diff_density_min -0.01
_refine_ls_extinction_method none
_refine_ls_goodness_of_fit_all 0.8098
_refine_ls_matrix_type full
_refine_ls_number_constraints 0
_refine_ls_number_parameters 41
_refine_ls_number_restraints 0
_refine_ls_R_factor_all 0.01932
_refine_ls_R_Fsqd_factor 0.01934
_refine_ls_R_I_factor 0.02626
_refine_ls_shift/su_max 0.0
_refine_ls_weighting_details 1/<i>y</i>~i~
_refine_ls_weighting_scheme sigma
_cod_data_source_file ic402579v_si_002.cif
_cod_data_source_block single_phase
_cod_database_code 4337057

loop_
_symmetry_equiv_pos_site_id
_symmetry_equiv_pos_as_xyz
1 x,y,z
2 -x,-y,z
3 -x,y,-z
4 x,-y,-z
5 z,x,y
6 z,-x,-y
7 -z,-x,y
8 -z,x,-y
9 y,z,x
10 -y,z,-x
11 y,-z,-x
12 -y,-z,x
13 -x,-y,-z
14 x,y,-z
15 x,-y,z
16 -x,y,z
17 -z,-x,-y
18 -z,x,y
19 z,x,-y
20 z,-x,y
21 -y,-z,-x
22 y,-z,x
23 -y,z,x
24 y,z,-x
25 x+1/2,y+1/2,z+1/2
26 -x+1/2,-y+1/2,z+1/2
27 -x+1/2,y+1/2,-z+1/2
28 x+1/2,-y+1/2,-z+1/2
29 z+1/2,x+1/2,y+1/2
30 z+1/2,-x+1/2,-y+1/2
31 -z+1/2,-x+1/2,y+1/2
32 -z+1/2,x+1/2,-y+1/2
33 y+1/2,z+1/2,x+1/2
34 -y+1/2,z+1/2,-x+1/2
35 y+1/2,-z+1/2,-x+1/2
36 -y+1/2,-z+1/2,x+1/2
37 -x+1/2,-y+1/2,-z+1/2
38 x+1/2,y+1/2,-z+1/2
39 x+1/2,-y+1/2,z+1/2
40 -x+1/2,y+1/2,z+1/2
41 -z+1/2,-x+1/2,-y+1/2
42 -z+1/2,x+1/2,y+1/2
43 z+1/2,x+1/2,-y+1/2
44 z+1/2,-x+1/2,y+1/2
45 -y+1/2,-z+1/2,-x+1/2
46 y+1/2,-z+1/2,x+1/2
47 -y+1/2,z+1/2,x+1/2
48 y+1/2,z+1/2,-x+1/2

loop_
_atom_site_label
_atom_site_fract_x
_atom_site_fract_y
_atom_site_fract_z
_atom_site_occupancy
_atom_site_symmetry_multiplicity
_atom_site_Wyckoff_symbol
_atom_site_adp_type
_atom_site_U_iso_or_equiv
_atom_site_type_symbol
Ag1 0 0 0 1 2 a Uiso 0.0093(4) Ag
Cu2 0 0.5 0.5 1 6 b Uiso 0.0045(2) Cu
V1 0.25 0.25 0.25 1 8 c Uiso 0.0041(1) V
O1 0.3088(3) 0.1889(3) 0 1 24 g Uiso 0.0021(4) O

loop_
_atom_type_symbol
_atom_type_description
_atom_type_scat_dispersion_real
_atom_type_scat_dispersion_imag
_atom_type_scat_source
Ag Ag+ -3.1252 0.5835 'International Tables for Crystallography, Vol. C'
Cu Cu2+ 0.2412 0.6721 'International Tables for Crystallography, Vol. C'
V V3+ 0.1610 0.2718 'International Tables for Crystallography, Vol. C'
O O- 0.0010 0.0028 'International Tables for Crystallography, Vol. C'

loop_
_geom_angle_atom_site_label_1
_geom_angle_atom_site_label_2
_geom_angle_atom_site_label_3
_geom_angle
_geom_angle_site_symmetry_1
_geom_angle_site_symmetry_3
O1 Ag1 O1 180 1_555 2_555
O1 Ag1 O1 117.09(7) 1_555 3_555
O1 Ag1 O1 62.91(7) 1_555 4_555
O1 Ag1 O1 63.57(2) 1_555 5_555
O1 Ag1 O1 116.43(2) 1_555 6_555
O1 Ag1 O1 116.43(2) 1_555 7_555
O1 Ag1 O1 63.57(2) 1_555 8_555
O1 Ag1 O1 63.57(2) 1_555 9_555
O1 Ag1 O1 116.43(2) 1_555 10_555
O1 Ag1 O1 63.57(2) 1_555 11_555
O1 Ag1 O1 116.43(2) 1_555 12_555
O1 Ag1 O1 62.91(7) 2_555 3_555
O1 Ag1 O1 117.09(7) 2_555 4_555
O1 Ag1 O1 116.43(2) 2_555 5_555
O1 Ag1 O1 63.57(2) 2_555 6_555
O1 Ag1 O1 63.57(2) 2_555 7_555
O1 Ag1 O1 116.43(2) 2_555 8_555
O1 Ag1 O1 116.43(2) 2_555 9_555
O1 Ag1 O1 63.57(2) 2_555 10_555
O1 Ag1 O1 116.43(2) 2_555 11_555
O1 Ag1 O1 63.57(2) 2_555 12_555
O1 Ag1 O1 180 3_555 4_555
O1 Ag1 O1 63.57(2) 3_555 5_555
O1 Ag1 O1 116.43(2) 3_555 6_555
O1 Ag1 O1 116.43(2) 3_555 7_555
O1 Ag1 O1 63.57(2) 3_555 8_555
O1 Ag1 O1 116.43(2) 3_555 9_555
O1 Ag1 O1 63.57(2) 3_555 10_555
O1 Ag1 O1 116.43(2) 3_555 11_555
O1 Ag1 O1 63.57(2) 3_555 12_555
O1 Ag1 O1 116.43(2) 4_555 5_555
O1 Ag1 O1 63.57(2) 4_555 6_555
O1 Ag1 O1 63.57(2) 4_555 7_555
O1 Ag1 O1 116.43(2) 4_555 8_555
O1 Ag1 O1 63.57(2) 4_555 9_555
O1 Ag1 O1 116.43(2) 4_555 10_555
O1 Ag1 O1 63.57(2) 4_555 11_555
O1 Ag1 O1 116.43(2) 4_555 12_555
O1 Ag1 O1 180 5_555 6_555
O1 Ag1 O1 117.09(7) 5_555 7_555
O1 Ag1 O1 62.91(7) 5_555 8_555
O1 Ag1 O1 63.57(2) 5_555 9_555
O1 Ag1 O1 116.43(2) 5_555 10_555
O1 Ag1 O1 116.43(2) 5_555 11_555
O1 Ag1 O1 63.57(2) 5_555 12_555
O1 Ag1 O1 62.91(7) 6_555 7_555
O1 Ag1 O1 117.09(7) 6_555 8_555
O1 Ag1 O1 116.43(2) 6_555 9_555
O1 Ag1 O1 63.57(2) 6_555 10_555
O1 Ag1 O1 63.57(2) 6_555 11_555
O1 Ag1 O1 116.43(2) 6_555 12_555
O1 Ag1 O1 180 7_555 8_555
O1 Ag1 O1 63.57(2) 7_555 9_555
O1 Ag1 O1 116.43(2) 7_555 10_555
O1 Ag1 O1 116.43(2) 7_555 11_555
O1 Ag1 O1 63.57(2) 7_555 12_555
O1 Ag1 O1 116.43(2) 8_555 9_555
O1 Ag1 O1 63.57(2) 8_555 10_555
O1 Ag1 O1 63.57(2) 8_555 11_555
O1 Ag1 O1 116.43(2) 8_555 12_555
O1 Ag1 O1 180 9_555 10_555
O1 Ag1 O1 117.09(7) 9_555 11_555
O1 Ag1 O1 62.91(7) 9_555 12_555
O1 Ag1 O1 62.91(7) 10_555 11_555
O1 Ag1 O1 117.09(7) 10_555 12_555
O1 Ag1 O1 180 11_555 12_555
O1 Cu2 O1 89.3(1) 26_555 27_555
O1 Cu2 O1 90.7(1) 26_555 28_455
O1 Cu2 O1 68.41(3) 26_555 5_555
O1 Cu2 O1 111.59(3) 26_555 7_565
O1 Cu2 O1 68.41(3) 26_555 8_556
O1 Cu2 O1 111.59(3) 26_555 6_566
O1 Cu2 O1 90.7(1) 27_555 25_455
O1 Cu2 O1 111.59(3) 27_555 5_555
O1 Cu2 O1 68.41(3) 27_555 7_565
O1 Cu2 O1 111.59(3) 27_555 8_556
O1 Cu2 O1 68.41(3) 27_555 6_566
O1 Cu2 O1 89.3(1) 25_455 28_455
O1 Cu2 O1 111.59(3) 25_455 5_555
O1 Cu2 O1 68.41(3) 25_455 7_565
O1 Cu2 O1 111.59(3) 25_455 8_556
O1 Cu2 O1 68.41(3) 25_455 6_566
O1 Cu2 O1 68.41(3) 28_455 5_555
O1 Cu2 O1 111.59(3) 28_455 7_565
O1 Cu2 O1 68.41(3) 28_455 8_556
O1 Cu2 O1 111.59(3) 28_455 6_566
O1 Cu2 O1 63.16(6) 5_555 7_565
O1 Cu2 O1 116.84(6) 5_555 8_556
O1 Cu2 O1 116.84(6) 7_565 6_566
O1 Cu2 O1 63.16(6) 8_556 6_566
O1 V1 O1 180 1_555 26_555
O1 V1 O1 92.5(1) 1_555 5_555
O1 V1 O1 87.5(1) 1_555 30_555
O1 V1 O1 92.5(1) 1_555 9_555
O1 V1 O1 87.5(1) 1_555 34_555
O1 V1 O1 87.5(1) 26_555 5_555
O1 V1 O1 92.5(1) 26_555 30_555
O1 V1 O1 87.5(1) 26_555 9_555
O1 V1 O1 92.5(1) 26_555 34_555
O1 V1 O1 180 5_555 30_555
O1 V1 O1 92.5(1) 5_555 9_555
O1 V1 O1 87.5(1) 5_555 34_555
O1 V1 O1 87.5(1) 30_555 9_555
O1 V1 O1 92.5(1) 30_555 34_555
O1 V1 O1 180 9_555 34_555
V1 O1 V1 142.53(8) 1_555 14_555
V1 O1 Cu2 108.73(4) 1_555 25_544
V1 O1 Ag1 86.04(7) 1_555 1_555
V1 O1 Cu2 85.37(7) 1_555 9_555
V1 O1 O1 46.23(5) 1_555 30_555
V1 O1 O1 46.23(5) 1_555 34_555
V1 O1 O1 157.2(1) 1_555 31_554
V1 O1 O1 107.46(7) 1_555 36_554
V1 O1 O1 103.39(6) 1_555 4_555
V1 O1 O1 43.77(5) 1_555 5_555
V1 O1 O1 102.48(8) 1_555 8_555
V1 O1 O1 43.77(5) 1_555 9_555
V1 O1 O1 144.25(7) 1_555 11_555
V1 O1 O1 102.86(6) 1_555 3_655
V1 O1 Cu2 108.73(4) 14_555 25_544
V1 O1 Ag1 86.04(7) 14_555 1_555
V1 O1 Cu2 85.37(7) 14_555 9_555
V1 O1 O1 157.2(1) 14_555 30_555
V1 O1 O1 107.46(7) 14_555 34_555
V1 O1 O1 46.23(5) 14_555 31_554
V1 O1 O1 46.23(5) 14_555 36_554
V1 O1 O1 103.39(6) 14_555 4_555
V1 O1 O1 102.48(8) 14_555 5_555
V1 O1 O1 43.77(5) 14_555 8_555
V1 O1 O1 144.25(7) 14_555 9_555
V1 O1 O1 43.77(5) 14_555 11_555
V1 O1 O1 102.86(6) 14_555 3_655
Cu2 O1 Ag1 103.90(9) 25_544 1_555
Cu2 O1 Cu2 103.06(9) 25_544 9_555
Cu2 O1 O1 68.41(3) 25_544 30_555
Cu2 O1 O1 126.4(1) 25_544 34_555
Cu2 O1 O1 68.41(3) 25_544 31_554
Cu2 O1 O1 126.4(1) 25_544 36_554
Cu2 O1 O1 45.36(7) 25_544 4_555
Cu2 O1 O1 142.85(8) 25_544 5_555
Cu2 O1 O1 142.85(8) 25_544 8_555
Cu2 O1 O1 82.86(8) 25_544 9_555
Cu2 O1 O1 82.86(8) 25_544 11_555
Cu2 O1 O1 44.64(7) 25_544 3_655
Ag1 O1 Cu2 153.03(6) 1_555 9_555
Ag1 O1 O1 116.75(6) 1_555 30_555
Ag1 O1 O1 116.75(6) 1_555 34_555
Ag1 O1 O1 116.75(6) 1_555 31_554
Ag1 O1 O1 116.75(6) 1_555 36_554
Ag1 O1 O1 58.54(3) 1_555 4_555
Ag1 O1 O1 58.216(9) 1_555 5_555
Ag1 O1 O1 58.216(9) 1_555 8_555
Ag1 O1 O1 58.216(9) 1_555 9_555
Ag1 O1 O1 58.216(9) 1_555 11_555
Ag1 O1 O1 148.54(3) 1_555 3_655
Cu2 O1 O1 73.75(8) 9_555 30_555
Cu2 O1 O1 43.18(6) 9_555 34_555
Cu2 O1 O1 73.75(8) 9_555 31_554
Cu2 O1 O1 43.18(6) 9_555 36_554
Cu2 O1 O1 148.42(3) 9_555 4_555
Cu2 O1 O1 98.99(6) 9_555 5_555
Cu2 O1 O1 98.99(6) 9_555 8_555
Cu2 O1 O1 125.92(1) 9_555 9_555
Cu2 O1 O1 125.92(1) 9_555 11_555
Cu2 O1 O1 58.42(3) 9_555 3_655
O1 O1 O1 62.9(1) 30_555 34_555
O1 O1 O1 116.84(7) 30_555 31_554
O1 O1 O1 115.9(1) 30_555 36_554
O1 O1 O1 90.37(8) 30_555 4_555
O1 O1 O1 90 30_555 5_555
O1 O1 O1 147.57(9) 30_555 8_555
O1 O1 O1 58.53(6) 30_555 9_555
O1 O1 O1 149.1(1) 30_555 11_555
O1 O1 O1 58.42(3) 30_555 3_655
O1 O1 O1 115.9(1) 34_555 31_554
O1 O1 O1 63.16(6) 34_555 36_554
O1 O1 O1 148.42(3) 34_555 4_555
O1 O1 O1 58.53(6) 34_555 5_555
O1 O1 O1 89.82(8) 34_555 8_555
O1 O1 O1 90 34_555 9_555
O1 O1 O1 148.00(8) 34_555 11_555
O1 O1 O1 89.63(8) 34_555 3_655
O1 O1 O1 62.9(1) 31_554 36_554
O1 O1 O1 90.37(8) 31_554 4_555
O1 O1 O1 147.57(9) 31_554 5_555
O1 O1 O1 90 31_554 8_555
O1 O1 O1 149.1(1) 31_554 9_555
O1 O1 O1 58.53(6) 31_554 11_555
O1 O1 O1 58.42(3) 31_554 3_655
O1 O1 O1 148.42(3) 36_554 4_555
O1 O1 O1 89.82(8) 36_554 5_555
O1 O1 O1 58.53(6) 36_554 8_555
O1 O1 O1 148.00(8) 36_554 9_555
O1 O1 O1 90 36_554 11_555
O1 O1 O1 89.63(8) 36_554 3_655
O1 O1 O1 108.33(4) 4_555 5_555
O1 O1 O1 108.33(4) 4_555 8_555
O1 O1 O1 60.31(4) 4_555 9_555
O1 O1 O1 60.31(4) 4_555 11_555
O1 O1 O1 90 4_555 3_655
O1 O1 O1 59.39(8) 5_555 8_555
O1 O1 O1 60 5_555 9_555
O1 O1 O1 107.59(5) 5_555 11_555
O1 O1 O1 144.08(1) 5_555 3_655
O1 O1 O1 107.59(5) 8_555 9_555
O1 O1 O1 60 8_555 11_555
O1 O1 O1 144.08(1) 8_555 3_655
O1 O1 O1 108.15(2) 9_555 11_555
O1 O1 O1 108.33(4) 9_555 3_655
O1 O1 O1 108.33(4) 11_555 3_655

loop_
_geom_bond_atom_site_label_1
_geom_bond_atom_site_label_2
_geom_bond_distance
_geom_bond_site_symmetry_2
Ag1 O1 2.635(2) 1_555
Ag1 O1 2.635(2) 2_555
Ag1 O1 2.635(2) 3_555
Ag1 O1 2.635(2) 4_555
Ag1 O1 2.635(2) 5_555
Ag1 O1 2.635(2) 6_555
Ag1 O1 2.635(2) 7_555
Ag1 O1 2.635(2) 8_555
Ag1 O1 2.635(2) 9_555
Ag1 O1 2.635(2) 10_555
Ag1 O1 2.635(2) 11_555
Ag1 O1 2.635(2) 12_555
Cu2 O1 1.957(2) 26_555
Cu2 O1 1.957(2) 27_555
Cu2 O1 1.957(2) 25_455
Cu2 O1 1.957(2) 28_455
Cu2 O1 2.658(3) 5_555
Cu2 O1 2.658(3) 7_565
Cu2 O1 2.658(3) 8_556
Cu2 O1 2.658(3) 6_566
V1 O1 1.9216(5) 1_555
V1 O1 1.9216(5) 26_555
V1 O1 1.9216(5) 5_555
V1 O1 1.9216(5) 30_555
V1 O1 1.9216(5) 9_555
V1 O1 1.9216(5) 34_555
O1 V1 1.9216(5) 1_555
O1 V1 1.9216(5) 14_555
O1 Cu2 1.957(2) 25_544
O1 Ag1 2.635(2) 1_555
O1 Cu2 2.658(3) 9_555
O1 O1 2.658(3) 30_555
O1 O1 2.658(3) 34_555
O1 O1 2.658(3) 31_554
O1 O1 2.658(3) 36_554
O1 O1 2.750(4) 4_555
O1 O1 2.775(2) 5_555
O1 O1 2.775(2) 8_555
O1 O1 2.775(2) 9_555
O1 O1 2.775(2) 11_555
O1 O1 2.784(4) 3_655
